data_2212211
loop_
_publ_author_name
'Ping Li'
'Xiao-Yong Tang'
'Rong-Hua Zeng'
'Shan-Tang Yue'

_publ_section_title
;
 1,10-Phenanthrolinium 2,4,5-tricarboxybenzoate
;
_journal_coeditor_code HG2145
_journal_issue 2
_journal_name_full 'Acta Crystallographica Section E'
_journal_page_first o448
_journal_page_last o449
_journal_paper_doi 10.1107/S1600536806054444
_journal_volume 63
_journal_year 2007
_chemical_formula_iupac 'C12 H9 N2 +, C10 H5 O8 -'
_chemical_formula_moiety 'C12 H9 N2 +, C10 H5 O8 -'
_chemical_formula_sum 'C22 H14 N2 O8'
_chemical_formula_weight 434.35
_chemical_name_systematic
;
1,10-Phenanthrolinium  2,4,5-tricarboxybenzoate
;
_space_group_IT_number 2
_symmetry_cell_setting triclinic
_symmetry_space_group_name_Hall '-P 1'
_symmetry_space_group_name_H-M 'P -1'
_atom_sites_solution_hydrogens geom
_atom_sites_solution_primary direct
_atom_sites_solution_secondary difmap
_audit_creation_method SHELXL-97
_cell_angle_alpha 69.963(2)
_cell_angle_beta 83.866(2)
_cell_angle_gamma 69.171(2)
_cell_formula_units_Z 2
_cell_length_a 9.4309(18)
_cell_length_b 9.6032(19)
_cell_length_c 11.710(2)
_cell_measurement_reflns_used 3309
_cell_measurement_temperature 273(2)
_cell_measurement_theta_max 25.20
_cell_measurement_theta_min 1.85
_cell_volume 931.1(3)
_computing_cell_refinement SMART
_computing_data_collection 'SMART (Bruker, 1998)'
_computing_data_reduction 'SAINT (Bruker, 1999)'
_computing_molecular_graphics 'SHELXTL (Bruker, 1998)'
_computing_publication_material SHELXTL
_computing_structure_refinement 'SHELXL97 (Sheldrick, 1997)'
_computing_structure_solution 'SHELXS97 (Sheldrick, 1997)'
_diffrn_ambient_temperature 273(2)
_diffrn_measured_fraction_theta_full 0.989
_diffrn_measured_fraction_theta_max 0.989
_diffrn_measurement_device_type 'Bruker SMART CCD area-detector'
_diffrn_measurement_method '\f and \w'
_diffrn_radiation_monochromator graphite
_diffrn_radiation_source 'fine-focus sealed tube'
_diffrn_radiation_type MoK\a
_diffrn_radiation_wavelength 0.71073
_diffrn_reflns_av_R_equivalents 0.0137
_diffrn_reflns_av_sigmaI/netI 0.0186
_diffrn_reflns_limit_h_max 11
_diffrn_reflns_limit_h_min -11
_diffrn_reflns_limit_k_max 10
_diffrn_reflns_limit_k_min -11
_diffrn_reflns_limit_l_max 12
_diffrn_reflns_limit_l_min -13
_diffrn_reflns_number 7468
_diffrn_reflns_theta_full 25.20
_diffrn_reflns_theta_max 25.20
_diffrn_reflns_theta_min 1.85
_diffrn_standards_interval_count 0
_diffrn_standards_interval_time 0
_diffrn_standards_number 0
_exptl_absorpt_coefficient_mu 0.120
_exptl_absorpt_correction_T_max 0.9763
_exptl_absorpt_correction_T_min 0.9647
_exptl_absorpt_correction_type multi-scan
_exptl_absorpt_process_details '(SADABS; Sheldrick, 1996)'
_exptl_crystal_colour colorless
_exptl_crystal_density_diffrn 1.549
_exptl_crystal_density_method 'not measured'
_exptl_crystal_description block
_exptl_crystal_F_000 448
_exptl_crystal_size_max 0.30
_exptl_crystal_size_mid 0.25
_exptl_crystal_size_min 0.20
_refine_diff_density_max 0.220
_refine_diff_density_min -0.295
_refine_ls_extinction_method none
_refine_ls_goodness_of_fit_ref 1.048
_refine_ls_hydrogen_treatment mixed
_refine_ls_matrix_type full
_refine_ls_number_parameters 307
_refine_ls_number_reflns 3309
_refine_ls_number_restraints 133
_refine_ls_restrained_S_all 1.040
_refine_ls_R_factor_all 0.0410
_refine_ls_R_factor_gt 0.0378
_refine_ls_shift/su_max 0.000
_refine_ls_shift/su_mean 0.000
_refine_ls_structure_factor_coef Fsqd
_refine_ls_weighting_details 'calc w=1/[\s^2^(Fo^2^)+(0.0546P)^2^+0.3152P] where P=(Fo^2^+2Fc^2^)/3'
_refine_ls_weighting_scheme calc
_refine_ls_wR_factor_gt 0.1011
_refine_ls_wR_factor_ref 0.1044
_reflns_number_gt 2987
_reflns_number_total 3309
_reflns_threshold_expression I>2\s(I)
_cod_data_source_file hg2145.cif
_cod_data_source_block I
_cod_database_code 2212211
_cod_database_fobs_code 2212211

loop_
_symmetry_equiv_pos_as_xyz
'x, y, z'
'-x, -y, -z'

loop_
_atom_site_type_symbol
_atom_site_label
_atom_site_fract_x
_atom_site_fract_y
_atom_site_fract_z
_atom_site_U_iso_or_equiv
_atom_site_adp_type
_atom_site_calc_flag
_atom_site_refinement_flags
_atom_site_occupancy
C C1 -0.1175(2) 1.0504(3) 0.3295(2) 0.0601(5) Uani d U 1
H H1 -0.1980 1.0396 0.3808 0.072 Uiso calc R 1
C C2 -0.0596(2) 1.1672(3) 0.3247(2) 0.0643(6) Uani d U 1
H H2 -0.1016 1.2323 0.3717 0.077 Uiso calc R 1
C C3 0.0585(2) 1.1851(2) 0.2509(2) 0.0571(5) Uani d U 1
H H3 0.0981 1.2624 0.2473 0.068 Uiso calc R 1
C C4 0.12027(19) 1.08596(19) 0.18030(16) 0.0430(4) Uani d U 1
C C5 0.05329(17) 0.97229(18) 0.19135(14) 0.0360(3) Uani d U 1
C C6 0.11340(16) 0.86776(17) 0.12177(13) 0.0325(3) Uani d U 1
C C7 0.10280(19) 0.6550(2) 0.07078(15) 0.0420(4) Uani d U 1
H H7 0.0555 0.5823 0.0786 0.050 Uiso calc R 1
C C8 0.2281(2) 0.6543(2) -0.00223(16) 0.0478(4) Uani d U 1
H H8 0.2669 0.5797 -0.0417 0.057 Uiso calc R 1
C C9 0.29438(19) 0.7644(2) -0.01569(16) 0.0466(4) Uani d U 1
H H9 0.3774 0.7662 -0.0660 0.056 Uiso calc R 1
C C10 0.23807(17) 0.87495(19) 0.04587(14) 0.0381(4) Uani d U 1
C C11 0.30060(19) 0.9945(2) 0.03629(16) 0.0476(4) Uani d U 1
H H11 0.3815 1.0030 -0.0153 0.057 Uiso calc R 1
C C12 0.2449(2) 1.0943(2) 0.10019(18) 0.0513(4) Uani d U 1
H H12 0.2882 1.1703 0.0922 0.062 Uiso calc R 1
C C13 0.48057(15) 0.72966(16) 0.33368(12) 0.0275(3) Uani d U 1
C C14 0.58363(15) 0.63149(16) 0.27312(13) 0.0296(3) Uani d U 1
C C15 0.54944(16) 0.50560(17) 0.26407(14) 0.0321(3) Uani d U 1
C C16 0.42148(15) 0.47014(16) 0.31309(13) 0.0286(3) Uani d U 1
C C17 0.32157(15) 0.56509(16) 0.37571(12) 0.0280(3) Uani d U 1
C C18 0.35229(16) 0.69228(16) 0.38389(13) 0.0294(3) Uani d U 1
C C19 0.48563(16) 0.88058(16) 0.34667(13) 0.0315(3) Uani d U 1
C C20 0.73497(17) 0.64176(18) 0.21614(14) 0.0361(3) Uani d U 1
C C21 0.17869(16) 0.53877(16) 0.42860(13) 0.0294(3) Uani d U 1
C C22 0.40167(15) 0.32827(17) 0.29758(14) 0.0315(3) Uani d U 1
N N1 -0.06415(16) 0.95424(18) 0.26499(14) 0.0474(4) Uani d . 1
N N2 0.04960(14) 0.75821(15) 0.12955(12) 0.0348(3) Uani d . 1
O O1 0.37364(12) 0.96331(12) 0.38548(11) 0.0401(3) Uani d . 1
O O2 0.60353(13) 0.92155(14) 0.31511(12) 0.0495(3) Uani d D 1
O O3 0.79434(13) 0.72554(14) 0.24514(12) 0.0477(3) Uani d . 1
O O4 0.79466(15) 0.56702(17) 0.14787(14) 0.0625(4) Uani d . 1
O O5 0.12520(13) 0.58252(15) 0.51855(11) 0.0496(3) Uani d . 1
O O6 0.11717(13) 0.47720(15) 0.37843(11) 0.0473(3) Uani d . 1
H H6 0.0372 0.4733 0.4122 0.071 Uiso calc R 1
O O7 0.39665(15) 0.22134(13) 0.40108(10) 0.0464(3) Uani d . 1
H H7A 0.3927 0.1437 0.3888 0.070 Uiso calc R 1
O O8 0.39792(16) 0.31724(15) 0.19895(11) 0.0534(3) Uani d . 1
H H1N -0.039(3) 0.758(2) 0.1774(19) 0.063(6) Uiso d . 1
H H18A 0.2838(19) 0.7601(19) 0.4222(15) 0.035(4) Uiso d . 1
H H15A 0.616(2) 0.443(2) 0.2241(16) 0.044(5) Uiso d . 1
H H2O 0.679(2) 0.848(3) 0.289(2) 0.095(9) Uiso d D 1

loop_
_atom_site_aniso_label
_atom_site_aniso_U_11
_atom_site_aniso_U_22
_atom_site_aniso_U_33
_atom_site_aniso_U_12
_atom_site_aniso_U_13
_atom_site_aniso_U_23
C1 0.0590(11) 0.0726(13) 0.0700(13) -0.0270(10) 0.0189(10) -0.0497(11)
C2 0.0641(12) 0.0655(13) 0.0813(14) -0.0170(10) 0.0020(11) -0.0515(12)
C3 0.0598(11) 0.0473(10) 0.0787(13) -0.0202(9) -0.0096(10) -0.0332(10)
C4 0.0420(9) 0.0382(8) 0.0538(10) -0.0166(7) -0.0088(7) -0.0154(7)
C5 0.0342(7) 0.0369(8) 0.0415(8) -0.0141(6) -0.0003(6) -0.0161(7)
C6 0.0305(7) 0.0343(8) 0.0357(8) -0.0147(6) 0.0002(6) -0.0112(6)
C7 0.0448(9) 0.0428(9) 0.0489(9) -0.0198(7) 0.0078(7) -0.0248(7)
C8 0.0467(9) 0.0556(10) 0.0497(10) -0.0166(8) 0.0109(7) -0.0315(8)
C9 0.0358(8) 0.0627(11) 0.0446(9) -0.0191(8) 0.0118(7) -0.0225(8)
C10 0.0313(7) 0.0469(9) 0.0374(8) -0.0173(7) 0.0021(6) -0.0118(7)
C11 0.0385(8) 0.0583(11) 0.0513(10) -0.0288(8) 0.0040(7) -0.0124(8)
C12 0.0502(10) 0.0486(10) 0.0637(11) -0.0314(8) -0.0059(8) -0.0114(9)
C13 0.0295(7) 0.0249(7) 0.0319(7) -0.0127(5) 0.0018(5) -0.0107(5)
C14 0.0305(7) 0.0294(7) 0.0341(7) -0.0155(6) 0.0060(6) -0.0129(6)
C15 0.0325(7) 0.0315(7) 0.0400(8) -0.0153(6) 0.0111(6) -0.0196(6)
C16 0.0304(7) 0.0279(7) 0.0332(7) -0.0145(6) 0.0051(5) -0.0135(6)
C17 0.0282(7) 0.0266(7) 0.0330(7) -0.0131(5) 0.0049(5) -0.0117(6)
C18 0.0298(7) 0.0268(7) 0.0356(7) -0.0111(6) 0.0063(6) -0.0153(6)
C19 0.0340(7) 0.0276(7) 0.0382(8) -0.0148(6) 0.0040(6) -0.0136(6)
C20 0.0361(8) 0.0346(8) 0.0460(9) -0.0199(6) 0.0134(6) -0.0189(7)
C21 0.0307(7) 0.0268(7) 0.0367(7) -0.0147(6) 0.0067(6) -0.0144(6)
C22 0.0301(7) 0.0311(7) 0.0421(8) -0.0156(6) 0.0096(6) -0.0198(6)
N1 0.0474(8) 0.0550(9) 0.0561(9) -0.0259(7) 0.0161(7) -0.0336(7)
N2 0.0343(6) 0.0384(7) 0.0395(7) -0.0179(6) 0.0082(5) -0.0186(6)
O1 0.0376(6) 0.0304(5) 0.0613(7) -0.0153(5) 0.0089(5) -0.0246(5)
O2 0.0458(7) 0.0450(7) 0.0795(9) -0.0316(6) 0.0238(6) -0.0369(6)
O3 0.0395(6) 0.0561(7) 0.0717(8) -0.0328(6) 0.0230(5) -0.0396(6)
O4 0.0597(8) 0.0758(9) 0.0904(10) -0.0478(7) 0.0459(7) -0.0613(8)
O5 0.0481(7) 0.0707(8) 0.0576(7) -0.0386(6) 0.0270(6) -0.0432(7)
O6 0.0394(6) 0.0664(8) 0.0634(8) -0.0350(6) 0.0214(5) -0.0428(7)
O7 0.0734(8) 0.0317(6) 0.0462(6) -0.0299(6) 0.0069(6) -0.0167(5)
O8 0.0841(9) 0.0520(7) 0.0458(7) -0.0409(7) 0.0113(6) -0.0269(6)

loop_
_atom_type_symbol
_atom_type_description
_atom_type_scat_dispersion_real
_atom_type_scat_dispersion_imag
_atom_type_scat_source
C C 0.0033 0.0016 'International Tables Vol C Tables 4.2.6.8 and 6.1.1.4'
H H 0.0000 0.0000 'International Tables Vol C Tables 4.2.6.8 and 6.1.1.4'
N N 0.0061 0.0033 'International Tables Vol C Tables 4.2.6.8 and 6.1.1.4'
O O 0.0106 0.0060 'International Tables Vol C Tables 4.2.6.8 and 6.1.1.4'

loop_
_geom_angle_atom_site_label_1
_geom_angle_atom_site_label_2
_geom_angle_atom_site_label_3
_geom_angle
N1 C1 C2 123.53(18)
N1 C1 H1 118.2
C2 C1 H1 118.2
C3 C2 C1 119.55(17)
C3 C2 H2 120.2
C1 C2 H2 120.2
C2 C3 C4 119.51(17)
C2 C3 H3 120.2
C4 C3 H3 120.2
C3 C4 C5 116.50(16)
C3 C4 C12 124.04(16)
C5 C4 C12 119.46(15)
N1 C5 C4 124.00(15)
N1 C5 C6 117.54(13)
C4 C5 C6 118.45(14)
N2 C6 C10 118.97(14)
N2 C6 C5 119.66(13)
C10 C6 C5 121.37(14)
N2 C7 C8 120.60(15)
N2 C7 H7 119.7
C8 C7 H7 119.7
C9 C8 C7 119.22(15)
C9 C8 H8 120.4
C7 C8 H8 120.4
C8 C9 C10 120.51(15)
C8 C9 H9 119.7
C10 C9 H9 119.7
C9 C10 C6 118.05(15)
C9 C10 C11 123.96(15)
C6 C10 C11 117.99(15)
C12 C11 C10 121.41(16)
C12 C11 H11 119.3
C10 C11 H11 119.3
C11 C12 C4 121.29(15)
C11 C12 H12 119.4
C4 C12 H12 119.4
C18 C13 C14 117.89(12)
C18 C13 C19 113.85(12)
C14 C13 C19 128.17(12)
C15 C14 C13 118.24(12)
C15 C14 C20 113.55(12)
C13 C14 C20 128.20(12)
C16 C15 C14 123.52(13)
C16 C15 H15A 118.9(11)
C14 C15 H15A 117.5(11)
C15 C16 C17 118.13(12)
C15 C16 C22 117.28(12)
C17 C16 C22 124.57(12)
C18 C17 C16 119.18(12)
C18 C17 C21 118.78(12)
C16 C17 C21 121.96(12)
C17 C18 C13 123.01(13)
C17 C18 H18A 120.1(10)
C13 C18 H18A 116.8(10)
O1 C19 O2 120.83(13)
O1 C19 C13 118.49(12)
O2 C19 C13 120.66(12)
O4 C20 O3 123.10(13)
O4 C20 C14 118.77(13)
O3 C20 C14 118.11(12)
O5 C21 O6 124.07(13)
O5 C21 C17 118.13(12)
O6 C21 C17 117.77(12)
O8 C22 O7 125.64(13)
O8 C22 C16 121.75(13)
O7 C22 C16 112.54(12)
C1 N1 C5 116.91(15)
C7 N2 C6 122.59(14)
C7 N2 H1N 118.7(13)
C6 N2 H1N 118.6(13)
C19 O2 H2O 111.4(17)
C21 O6 H6 109.5
C22 O7 H7A 109.5

loop_
_geom_bond_atom_site_label_1
_geom_bond_atom_site_label_2
_geom_bond_distance
C1 N1 1.320(2)
C1 C2 1.395(3)
C1 H1 0.9300
C2 C3 1.358(3)
C2 H2 0.9300
C3 C4 1.404(3)
C3 H3 0.9300
C4 C5 1.408(2)
C4 C12 1.431(3)
C5 N1 1.353(2)
C5 C6 1.432(2)
C6 N2 1.3601(19)
C6 C10 1.403(2)
C7 N2 1.322(2)
C7 C8 1.382(2)
C7 H7 0.9300
C8 C9 1.367(3)
C8 H8 0.9300
C9 C10 1.403(2)
C9 H9 0.9300
C10 C11 1.434(2)
C11 C12 1.343(3)
C11 H11 0.9300
C12 H12 0.9300
C13 C18 1.3965(19)
C13 C14 1.4126(19)
C13 C19 1.5258(19)
C14 C15 1.396(2)
C14 C20 1.5309(19)
C15 C16 1.3828(19)
C15 H15A 0.913(19)
C16 C17 1.3986(19)
C16 C22 1.5106(19)
C17 C18 1.3866(19)
C17 C21 1.4899(18)
C18 H18A 0.939(17)
C19 O1 1.2252(17)
C19 O2 1.2851(18)
C20 O4 1.2168(19)
C20 O3 1.2745(18)
C21 O5 1.2567(17)
C21 O6 1.2594(17)
C22 O8 1.2007(19)
C22 O7 1.3019(18)
N2 H1N 0.95(2)
O2 H2O 0.917(17)
O6 H6 0.8200
O7 H7A 0.8200

loop_
_geom_hbond_atom_site_label_D
_geom_hbond_atom_site_label_H
_geom_hbond_atom_site_label_A
_geom_hbond_site_symmetry_A
_geom_hbond_distance_DH
_geom_hbond_distance_HA
_geom_hbond_distance_DA
_geom_hbond_angle_DHA
O2 H2O O3 . 0.917(17) 1.489(17) 2.4053(16) 176(3)
N2 H1N O3 1_455 0.95(2) 1.77(2) 2.6973(16) 164.9(19)
O7 H7A O1 1_545 0.82 1.82 2.6308(15) 171.1
O7 H7A O2 1_545 0.82 2.67 3.2680(17) 131.1
O6 H6 O5 2_566 0.82 1.82 2.6225(15) 165.8

loop_
_geom_torsion_atom_site_label_1
_geom_torsion_atom_site_label_2
_geom_torsion_atom_site_label_3
_geom_torsion_atom_site_label_4
_geom_torsion
N1 C1 C2 C3 -0.3(4)
C1 C2 C3 C4 0.2(3)
C2 C3 C4 C5 0.1(3)
C2 C3 C4 C12 -179.70(19)
C3 C4 C5 N1 -0.2(3)
C12 C4 C5 N1 179.58(16)
C3 C4 C5 C6 -179.50(15)
C12 C4 C5 C6 0.3(2)
N1 C5 C6 N2 1.5(2)
C4 C5 C6 N2 -179.16(14)
N1 C5 C6 C10 -178.05(15)
C4 C5 C6 C10 1.3(2)
N2 C7 C8 C9 -1.7(3)
C7 C8 C9 C10 1.4(3)
C8 C9 C10 C6 0.5(3)
C8 C9 C10 C11 -179.74(17)
N2 C6 C10 C9 -2.1(2)
C5 C6 C10 C9 177.47(15)
N2 C6 C10 C11 178.17(14)
C5 C6 C10 C11 -2.3(2)
C9 C10 C11 C12 -177.99(17)
C6 C10 C11 C12 1.8(3)
C10 C11 C12 C4 -0.2(3)
C3 C4 C12 C11 178.95(18)
C5 C4 C12 C11 -0.8(3)
C18 C13 C14 C15 1.7(2)
C19 C13 C14 C15 -174.69(14)
C18 C13 C14 C20 -176.82(14)
C19 C13 C14 C20 6.8(2)
C13 C14 C15 C16 -1.2(2)
C20 C14 C15 C16 177.53(14)
C14 C15 C16 C17 -0.4(2)
C14 C15 C16 C22 -178.95(14)
C15 C16 C17 C18 1.5(2)
C22 C16 C17 C18 179.89(13)
C15 C16 C17 C21 178.26(13)
C22 C16 C17 C21 -3.3(2)
C16 C17 C18 C13 -0.9(2)
C21 C17 C18 C13 -177.84(13)
C14 C13 C18 C17 -0.7(2)
C19 C13 C18 C17 176.22(13)
C18 C13 C19 O1 -8.1(2)
C14 C13 C19 O1 168.40(14)
C18 C13 C19 O2 173.37(14)
C14 C13 C19 O2 -10.1(2)
C15 C14 C20 O4 15.4(2)
C13 C14 C20 O4 -166.05(16)
C15 C14 C20 O3 -162.90(15)
C13 C14 C20 O3 15.7(2)
C18 C17 C21 O5 -29.7(2)
C16 C17 C21 O5 153.48(15)
C18 C17 C21 O6 148.69(15)
C16 C17 C21 O6 -28.1(2)
C15 C16 C22 O8 -57.5(2)
C17 C16 C22 O8 124.06(17)
C15 C16 C22 O7 119.60(15)
C17 C16 C22 O7 -58.84(19)
C2 C1 N1 C5 0.2(3)
C4 C5 N1 C1 0.1(3)
C6 C5 N1 C1 179.38(17)
C8 C7 N2 C6 0.1(3)
C10 C6 N2 C7 1.8(2)
C5 C6 N2 C7 -177.74(15)

loop_
_cod_related_entry_id
_cod_related_entry_database
_cod_related_entry_code
1 ChemSpider 21125430
